data_7013494
loop_
_publ_author_name
'Manuel Bardaj\'i'
'Peter G. Jones'
'Antonio Laguna'
'M. Dolores Villacampa'
'Noelia Villaverde'

_publ_section_title
;
 Synthesis and structural characterization of luminescent gold(I)
 derivatives with an unsymmetric diphosphine
;
_journal_issue 23
_journal_name_full 'Dalton Trans.'
_journal_page_first 4529
_journal_page_last 4536
_journal_paper_doi 10.1039/b309116c
_journal_year 2003
_chemical_formula_sum 'C38 H52 Au2 I2 P4'
_chemical_formula_weight 1280.41
_chemical_name_systematic
;
?
;
_space_group_IT_number 14
_symmetry_cell_setting monoclinic
_symmetry_space_group_name_Hall '-P 2yn'
_symmetry_space_group_name_H-M 'P 1 21/n 1'
_atom_sites_solution_hydrogens geom
_atom_sites_solution_primary direct
_atom_sites_solution_secondary difmap
_audit_creation_method SHELXL-97
_cell_angle_alpha 90.00
_cell_angle_beta 100.2340(10)
_cell_angle_gamma 90.00
_cell_formula_units_Z 2
_cell_length_a 12.1033(10)
_cell_length_b 14.3905(12)
_cell_length_c 12.1366(9)
_cell_measurement_reflns_used 6579
_cell_measurement_temperature 100(2)
_cell_measurement_theta_max 28.3
_cell_measurement_theta_min 2.2
_cell_volume 2080.2(3)
_computing_cell_refinement 'SAINT+ 6.02 (Bruker AXS, 1999)'
_computing_data_collection 'SMART v. 5.611 (Bruker AXS, 2000)'
_computing_data_reduction 'SAINT+ 6.02 (Bruker AXS, 1999)'
_computing_molecular_graphics 'XP, SHELXTL v. 6.10 (Bruker, 2000)'
_computing_publication_material 'XCIF, SHELXTL v. 6.10 (Bruker, 2000)'
_computing_structure_refinement 'SHELXL-97 (Sheldrick, 1997)'
_computing_structure_solution 'SHELXS-97 (Sheldrick, 1990)'
_diffrn_ambient_temperature 293(2)
_diffrn_detector_area_resol_mean 8.26
_diffrn_measured_fraction_theta_full 0.917
_diffrn_measured_fraction_theta_max 0.917
_diffrn_measurement_device_type 'Bruker SMART APEX CCD system'
_diffrn_measurement_method '\w rotations with narrow frames'
_diffrn_radiation_monochromator graphite
_diffrn_radiation_source 'fine-focus sealed tube'
_diffrn_radiation_type MoK\a
_diffrn_radiation_wavelength 0.71073
_diffrn_reflns_av_R_equivalents 0.1046
_diffrn_reflns_av_sigmaI/netI 0.0778
_diffrn_reflns_limit_h_max 15
_diffrn_reflns_limit_h_min -13
_diffrn_reflns_limit_k_max 18
_diffrn_reflns_limit_k_min -16
_diffrn_reflns_limit_l_max 9
_diffrn_reflns_limit_l_min -16
_diffrn_reflns_number 13318
_diffrn_reflns_theta_full 28.42
_diffrn_reflns_theta_max 28.42
_diffrn_reflns_theta_min 2.19
_exptl_absorpt_coefficient_mu 8.708
_exptl_absorpt_correction_T_max 0.928070
_exptl_absorpt_correction_T_min 0.408380
_exptl_absorpt_correction_type SADABS
_exptl_absorpt_process_details
;
SADABS; Area-Detector Absorption Correction. Bruker-AXS
within SAINT+ package, v. 6.02 (1999).
;
_exptl_crystal_colour colorless
_exptl_crystal_density_diffrn 2.044
_exptl_crystal_density_method 'not measured'
_exptl_crystal_description prism
_exptl_crystal_F_000 1208
_exptl_crystal_size_max 0.38
_exptl_crystal_size_mid 0.26
_exptl_crystal_size_min 0.20
_refine_diff_density_max 3.270
_refine_diff_density_min -2.761
_refine_diff_density_rms 0.341
_refine_ls_extinction_method none
_refine_ls_goodness_of_fit_ref 1.045
_refine_ls_hydrogen_treatment mixed
_refine_ls_matrix_type full
_refine_ls_number_parameters 212
_refine_ls_number_reflns 4802
_refine_ls_number_restraints 0
_refine_ls_restrained_S_all 1.045
_refine_ls_R_factor_all 0.0639
_refine_ls_R_factor_gt 0.0583
_refine_ls_shift/su_max 0.001
_refine_ls_shift/su_mean 0.000
_refine_ls_structure_factor_coef Fsqd
_refine_ls_weighting_details 'calc w=1/[\s^2^(Fo^2^)+(0.0937P)^2^+0.0000P] where P=(Fo^2^+2Fc^2^)/3'
_refine_ls_weighting_scheme calc
_refine_ls_wR_factor_gt 0.1470
_refine_ls_wR_factor_ref 0.1501
_reflns_number_gt 4165
_reflns_number_total 4802
_reflns_threshold_expression >2sigma(I)
_cod_data_source_file b309116c.txt
_cod_data_source_block lol37a
_cod_depositor_comments
;
The following automatic conversions were performed:
'_symmetry_cell_setting' value 'Monoclinic' changed to 'monoclinic'
according to '/home/saulius/struct/CIF-dictionaries/cif_core.dic'
dictionary named 'cif_core.dic' version 2.4.1 from 2010-06-29.

Automatic conversion script
Id: cif_fix_enum 1527 2010-12-29 10:47:43Z saulius 
;
_cod_original_sg_symbol_H-M P2(1)/n
_cod_database_code 7013494

loop_
_symmetry_equiv_pos_as_xyz
'x, y, z'
'-x+1/2, y+1/2, -z+1/2'
'-x, -y, -z'
'x-1/2, -y-1/2, z-1/2'

loop_
_atom_site_label
_atom_site_type_symbol
_atom_site_fract_x
_atom_site_fract_y
_atom_site_fract_z
_atom_site_U_iso_or_equiv
_atom_site_adp_type
_atom_site_occupancy
_atom_site_symmetry_multiplicity
_atom_site_calc_flag
_atom_site_refinement_flags
_atom_site_disorder_assembly
_atom_site_disorder_group
Au1 Au 0.52554(2) 0.035447(18) 0.89134(2) 0.02302(13) Uani 1 1 d . . .
P1 P 0.62997(16) 0.15852(13) 0.97606(16) 0.0219(4) Uani 1 1 d . . .
P2 P 0.49745(15) -0.11849(13) 0.83357(16) 0.0211(4) Uani 1 1 d . . .
I1 I 0.28030(4) 0.08965(4) 0.79148(5) 0.03155(17) Uani 1 1 d . . .
C1 C 0.5914(6) 0.2751(5) 0.9272(6) 0.0239(15) Uani 1 1 d . . .
C2 C 0.4941(7) 0.2906(5) 0.8548(7) 0.0282(17) Uani 1 1 d . . .
H2 H 0.4509 0.2401 0.8250 0.034 Uiso 1 1 calc R . .
C3 C 0.4572(7) 0.3800(6) 0.8238(7) 0.0346(19) Uani 1 1 d . . .
H3 H 0.3912 0.3887 0.7724 0.042 Uiso 1 1 calc R . .
C4 C 0.5182(8) 0.4551(6) 0.8691(8) 0.034(2) Uani 1 1 d . . .
H4 H 0.4920 0.5150 0.8514 0.041 Uiso 1 1 calc R . .
C5 C 0.6196(8) 0.4418(6) 0.9416(8) 0.037(2) Uani 1 1 d . . .
H5 H 0.6631 0.4924 0.9705 0.044 Uiso 1 1 calc R . .
C6 C 0.6546(7) 0.3524(6) 0.9701(7) 0.0307(17) Uani 1 1 d . . .
H6 H 0.7221 0.3433 1.0191 0.037 Uiso 1 1 calc R . .
C11 C 0.7781(6) 0.1463(5) 0.9692(7) 0.0272(16) Uani 1 1 d . . .
C12 C 0.8616(7) 0.1900(6) 1.0452(7) 0.0331(19) Uani 1 1 d . . .
H12 H 0.8426 0.2276 1.1012 0.040 Uiso 1 1 calc R . .
C13 C 0.9736(7) 0.1771(7) 1.0368(8) 0.040(2) Uani 1 1 d . . .
H13 H 1.0295 0.2069 1.0869 0.048 Uiso 1 1 calc R . .
C14 C 1.0015(7) 0.1224(7) 0.9576(8) 0.038(2) Uani 1 1 d . . .
H14 H 1.0769 0.1144 0.9536 0.045 Uiso 1 1 calc R . .
C15 C 0.9225(8) 0.0782(7) 0.8828(8) 0.039(2) Uani 1 1 d . . .
H15 H 0.9440 0.0398 0.8286 0.047 Uiso 1 1 calc R . .
C16 C 0.8099(7) 0.0902(6) 0.8869(8) 0.0360(19) Uani 1 1 d . . .
H16 H 0.7555 0.0608 0.8347 0.043 Uiso 1 1 calc R . .
C17 C 0.6084(6) -0.1978(5) 0.9025(7) 0.0255(16) Uani 1 1 d . . .
H17 H 0.6117 -0.1902 0.9833 0.031 Uiso 1 1 calc R . .
C18 C 0.7236(8) -0.1714(7) 0.8795(10) 0.050(3) Uani 1 1 d . . .
H18A H 0.7799 -0.2076 0.9264 0.075 Uiso 1 1 calc R . .
H18B H 0.7368 -0.1066 0.8951 0.075 Uiso 1 1 calc R . .
H18C H 0.7268 -0.1834 0.8023 0.075 Uiso 1 1 calc R . .
C19 C 0.5826(8) -0.3004(5) 0.8771(8) 0.0355(19) Uani 1 1 d . . .
H19A H 0.5710 -0.3102 0.7976 0.053 Uiso 1 1 calc R . .
H19B H 0.5160 -0.3177 0.9049 0.053 Uiso 1 1 calc R . .
H19C H 0.6445 -0.3377 0.9127 0.053 Uiso 1 1 calc R . .
C20 C 0.4858(7) -0.1386(6) 0.6806(7) 0.0317(18) Uani 1 1 d . . .
H20 H 0.5141 -0.2013 0.6705 0.038 Uiso 1 1 calc R . .
C21 C 0.5601(9) -0.0702(8) 0.6317(8) 0.049(2) Uani 1 1 d . . .
H21A H 0.5554 -0.0824 0.5533 0.073 Uiso 1 1 calc R . .
H21B H 0.6365 -0.0772 0.6692 0.073 Uiso 1 1 calc R . .
H21C H 0.5353 -0.0079 0.6419 0.073 Uiso 1 1 calc R . .
C22 C 0.3654(8) -0.1342(7) 0.6181(7) 0.040(2) Uani 1 1 d . . .
H22A H 0.3356 -0.0732 0.6255 0.060 Uiso 1 1 calc R . .
H22B H 0.3207 -0.1791 0.6490 0.060 Uiso 1 1 calc R . .
H22C H 0.3637 -0.1477 0.5403 0.060 Uiso 1 1 calc R . .
C23 C 0.3681(6) -0.1624(5) 0.8723(6) 0.0236(15) Uani 1 1 d . . .
H23A H 0.3564 -0.2260 0.8466 0.028 Uiso 1 1 calc R . .
H23B H 0.3053 -0.1257 0.8346 0.028 Uiso 1 1 calc R . .

loop_
_atom_site_aniso_label
_atom_site_aniso_U_11
_atom_site_aniso_U_22
_atom_site_aniso_U_33
_atom_site_aniso_U_23
_atom_site_aniso_U_13
_atom_site_aniso_U_12
Au1 0.0250(2) 0.02190(19) 0.0222(2) -0.00036(9) 0.00417(13) -0.00312(10)
P1 0.0172(9) 0.0210(9) 0.0267(10) 0.0014(7) 0.0020(7) -0.0008(7)
P2 0.0149(9) 0.0244(9) 0.0231(9) -0.0027(7) 0.0010(7) -0.0013(7)
I1 0.0211(3) 0.0279(3) 0.0406(3) 0.0000(2) -0.0086(2) 0.00033(18)
C1 0.025(4) 0.019(3) 0.027(4) 0.002(3) 0.004(3) -0.003(3)
C2 0.024(4) 0.022(4) 0.035(4) 0.003(3) -0.002(3) 0.000(3)
C3 0.025(4) 0.037(4) 0.037(5) 0.003(4) -0.006(3) 0.004(3)
C4 0.040(5) 0.028(4) 0.034(5) 0.003(3) 0.006(4) 0.000(3)
C5 0.038(5) 0.026(4) 0.045(5) -0.004(4) 0.003(4) -0.009(4)
C6 0.024(4) 0.034(4) 0.032(4) -0.004(3) 0.001(3) -0.003(3)
C11 0.017(4) 0.032(4) 0.034(4) 0.008(3) 0.007(3) 0.002(3)
C12 0.017(4) 0.047(5) 0.034(5) 0.006(4) 0.000(3) 0.000(3)
C13 0.020(4) 0.052(5) 0.047(6) 0.008(4) 0.006(4) -0.004(4)
C14 0.021(4) 0.053(5) 0.041(5) 0.016(4) 0.010(3) 0.003(4)
C15 0.039(5) 0.049(5) 0.033(5) 0.011(4) 0.016(4) 0.003(4)
C16 0.026(4) 0.042(5) 0.042(5) 0.005(4) 0.013(4) 0.001(3)
C17 0.021(4) 0.018(3) 0.037(4) -0.006(3) 0.003(3) 0.002(3)
C18 0.023(5) 0.044(5) 0.081(8) 0.022(5) 0.002(5) 0.005(4)
C19 0.038(5) 0.021(4) 0.050(5) -0.002(3) 0.012(4) 0.005(3)
C20 0.034(5) 0.036(4) 0.025(4) -0.006(3) 0.004(3) 0.002(3)
C21 0.047(6) 0.074(7) 0.027(5) 0.004(5) 0.012(4) -0.015(5)
C22 0.038(5) 0.057(6) 0.022(4) -0.008(4) -0.001(3) -0.001(4)
C23 0.024(4) 0.025(4) 0.020(4) -0.001(3) 0.001(3) -0.002(3)

loop_
_atom_type_symbol
_atom_type_description
_atom_type_scat_dispersion_real
_atom_type_scat_dispersion_imag
_atom_type_scat_source
C C 0.0033 0.0016 'International Tables Vol C Tables 4.2.6.8 and 6.1.1.4'
H H 0.0000 0.0000 'International Tables Vol C Tables 4.2.6.8 and 6.1.1.4'
P P 0.1023 0.0942 'International Tables Vol C Tables 4.2.6.8 and 6.1.1.4'
I I -0.4742 1.8119 'International Tables Vol C Tables 4.2.6.8 and 6.1.1.4'
Au Au -2.0133 8.8022 'International Tables Vol C Tables 4.2.6.8 and 6.1.1.4'

loop_
_geom_angle_atom_site_label_1
_geom_angle_atom_site_label_2
_geom_angle_atom_site_label_3
_geom_angle
_geom_angle_site_symmetry_1
_geom_angle_site_symmetry_3
_geom_angle_publ_flag
P1 Au1 P2 154.47(7) . . y
P1 Au1 Au1 92.95(5) . 3_657 ?
P2 Au1 Au1 84.21(5) . 3_657 ?
P1 Au1 I1 113.05(5) . . y
P2 Au1 I1 92.48(5) . . y
Au1 Au1 I1 95.563(18) 3_657 . y
C1 P1 C11 105.9(4) . . ?
C1 P1 C23 104.9(4) . 3_657 ?
C11 P1 C23 102.2(4) . 3_657 ?
C1 P1 Au1 118.4(2) . . ?
C11 P1 Au1 111.8(3) . . ?
C23 P1 Au1 112.2(2) 3_657 . ?
C23 P2 C17 104.9(4) . . ?
C23 P2 C20 106.7(4) . . ?
C17 P2 C20 106.1(4) . . ?
C23 P2 Au1 109.7(3) . . ?
C17 P2 Au1 113.3(2) . . ?
C20 P2 Au1 115.4(3) . . ?
C2 C1 C6 117.7(7) . . ?
C2 C1 P1 120.5(5) . . ?
C6 C1 P1 121.5(6) . . ?
C1 C2 C3 121.8(7) . . ?
C4 C3 C2 119.8(8) . . ?
C3 C4 C5 119.9(8) . . ?
C6 C5 C4 119.0(8) . . ?
C5 C6 C1 121.7(7) . . ?
C16 C11 C12 118.5(8) . . ?
C16 C11 P1 119.4(6) . . ?
C12 C11 P1 122.1(7) . . ?
C13 C12 C11 119.6(9) . . ?
C14 C13 C12 120.5(9) . . ?
C13 C14 C15 121.5(9) . . ?
C14 C15 C16 119.9(9) . . ?
C15 C16 C11 119.9(9) . . ?
C18 C17 C19 111.5(7) . . ?
C18 C17 P2 112.3(6) . . ?
C19 C17 P2 113.5(6) . . ?
C22 C20 C21 111.0(8) . . ?
C22 C20 P2 112.8(6) . . ?
C21 C20 P2 110.1(6) . . ?
P2 C23 P1 112.9(4) . 3_657 ?

loop_
_geom_bond_atom_site_label_1
_geom_bond_atom_site_label_2
_geom_bond_distance
_geom_bond_site_symmetry_2
_geom_bond_publ_flag
Au1 P1 2.3086(19) . y
Au1 P2 2.3302(19) . y
Au1 Au1 2.9931(6) 3_657 y
Au1 I1 3.0999(6) . y
P1 C1 1.812(7) . ?
P1 C11 1.818(8) . ?
P1 C23 1.837(7) 3_657 ?
P2 C23 1.826(8) . ?
P2 C17 1.846(8) . ?
P2 C20 1.859(8) . ?
C1 C2 1.357(11) . ?
C1 C6 1.398(10) . ?
C2 C3 1.392(11) . ?
C3 C4 1.368(12) . ?
C4 C5 1.390(12) . ?
C5 C6 1.380(12) . ?
C11 C16 1.390(12) . ?
C11 C12 1.392(11) . ?
C12 C13 1.389(12) . ?
C13 C14 1.331(14) . ?
C14 C15 1.355(14) . ?
C15 C16 1.384(13) . ?
C17 C18 1.518(12) . ?
C17 C19 1.529(11) . ?
C20 C22 1.520(12) . ?
C20 C21 1.523(13) . ?
C23 P1 1.837(7) 3_657 ?
